data_7701241
loop_
_publ_author_name
'Wei, Yun'
'Song, Lulu'
'Jiang, Ling'
'Huang, Zeming'
'Wang, Shaowu'
'Yuan, Qingbing'
'Mu, Xiaolong'
'Zhu, Xiancui'
'Zhou, Shuangliu'

_publ_section_title
;
 Aluminum complexes with Schiff base bridged bis(indolyl) ligands:
 synthesis, structure, and catalytic activity for polymerization of
 rac-lactide.
;
_journal_issue 40
_journal_name_full 'Dalton transactions (Cambridge, England : 2003)'
_journal_page_first 15290
_journal_page_last 15299
_journal_paper_doi 10.1039/c9dt02724f
_journal_volume 48
_journal_year 2019
_chemical_formula_sum 'C23 H23 Al N4'
_chemical_formula_weight 382.43
_space_group_crystal_system monoclinic
_space_group_IT_number 14
_space_group_name_Hall '-P 2ybc'
_space_group_name_H-M_alt 'P 1 21/c 1'
_symmetry_space_group_name_Hall '-P 2ybc'
_symmetry_space_group_name_H-M 'P 1 21/c 1'
_atom_sites_solution_hydrogens geom
_audit_creation_method SHELXL-2018/1
_audit_update_record
;
2019-02-12 deposited with the CCDC.    2019-09-23 downloaded from the CCDC.
;
_cell_angle_alpha 90
_cell_angle_beta 107.0040(10)
_cell_angle_gamma 90
_cell_formula_units_Z 4
_cell_length_a 10.2661(8)
_cell_length_b 19.6527(15)
_cell_length_c 10.5001(8)
_cell_measurement_reflns_used 6335
_cell_measurement_temperature 293(2)
_cell_measurement_theta_max 26.04
_cell_measurement_theta_min 2.28
_cell_volume 2025.9(3)
_computing_cell_refinement 'Bruker SMART'
_computing_data_collection 'Bruker SMART'
_computing_data_reduction 'Bruker SAINT'
_computing_molecular_graphics 'Bruker SHELXTL'
_computing_publication_material 'Bruker SHELXTL'
_computing_structure_refinement 'SHELXL-2018/1 (Sheldrick, 2018)'
_computing_structure_solution 'Bruker SHELXTL'
_diffrn_ambient_temperature 293(2)
_diffrn_measured_fraction_theta_full 0.998
_diffrn_measured_fraction_theta_max 0.998
_diffrn_measurement_device_type 'CCD area detector'
_diffrn_measurement_method 'phi and omega scans'
_diffrn_radiation_type MoK\a
_diffrn_radiation_wavelength 0.71073
_diffrn_reflns_av_R_equivalents 0.0513
_diffrn_reflns_av_unetI/netI 0.0321
_diffrn_reflns_Laue_measured_fraction_full 0.998
_diffrn_reflns_Laue_measured_fraction_max 0.998
_diffrn_reflns_limit_h_max 12
_diffrn_reflns_limit_h_min -12
_diffrn_reflns_limit_k_max 23
_diffrn_reflns_limit_k_min -21
_diffrn_reflns_limit_l_max 12
_diffrn_reflns_limit_l_min -12
_diffrn_reflns_number 15006
_diffrn_reflns_point_group_measured_fraction_full 0.998
_diffrn_reflns_point_group_measured_fraction_max 0.998
_diffrn_reflns_theta_full 25.242
_diffrn_reflns_theta_max 25.350
_diffrn_reflns_theta_min 2.073
_exptl_absorpt_coefficient_mu 0.116
_exptl_crystal_colour yellow
_exptl_crystal_density_diffrn 1.254
_exptl_crystal_description block
_exptl_crystal_F_000 808
_exptl_crystal_size_max 0.220
_exptl_crystal_size_mid 0.200
_exptl_crystal_size_min 0.180
_refine_diff_density_max 0.315
_refine_diff_density_min -0.272
_refine_diff_density_rms 0.037
_refine_ls_extinction_method none
_refine_ls_goodness_of_fit_ref 1.021
_refine_ls_hydrogen_treatment constr
_refine_ls_matrix_type full
_refine_ls_number_parameters 274
_refine_ls_number_reflns 3702
_refine_ls_number_restraints 55
_refine_ls_restrained_S_all 1.049
_refine_ls_R_factor_all 0.0598
_refine_ls_R_factor_gt 0.0460
_refine_ls_shift/su_max 0.020
_refine_ls_shift/su_mean 0.001
_refine_ls_structure_factor_coef Fsqd
_refine_ls_weighting_details 'w=1/[\s^2^(Fo^2^)+(0.0582P)^2^+0.6525P] where P=(Fo^2^+2Fc^2^)/3'
_refine_ls_weighting_scheme calc
_refine_ls_wR_factor_gt 0.1182
_refine_ls_wR_factor_ref 0.1277
_reflns_Friedel_coverage 0.000
_reflns_number_gt 2940
_reflns_number_total 3702
_reflns_threshold_expression 'I > 2\s(I)'
_cod_data_source_file c9dt02724f2.cif
_cod_data_source_block test_0m
_cod_depositor_comments 'Adding full bibliography for 7701238--7701244.cif.'
_cod_database_code 7701241
_shelx_shelxl_version_number 2018/1
_shelx_space_group_comment
;
The symmetry employed for this shelxl refinement is uniquely defined
by the following loop, which should always be used as a source of
symmetry information in preference to the above space-group names.
They are only intended as comments.
;
_shelx_estimated_absorpt_t_min 0.975
_shelx_estimated_absorpt_t_max 0.979

loop_
_space_group_symop_operation_xyz
'x, y, z'
'-x, y+1/2, -z+1/2'
'-x, -y, -z'
'x, -y-1/2, z-1/2'

loop_
_atom_site_label
_atom_site_type_symbol
_atom_site_fract_x
_atom_site_fract_y
_atom_site_fract_z
_atom_site_U_iso_or_equiv
_atom_site_adp_type
_atom_site_occupancy
_atom_site_site_symmetry_order
_atom_site_calc_flag
_atom_site_refinement_flags_posn
_atom_site_refinement_flags_adp
_atom_site_refinement_flags_occupancy
_atom_site_disorder_assembly
_atom_site_disorder_group
Al1 Al 0.14578(6) 0.13192(3) 0.49674(6) 0.05006(19) Uani 1 1 d D . . . .
C1 C 0.2792(6) 0.2066(4) 0.5381(12) 0.0694(16) Uani 0.765(12) 1 d D U P A 1
H1A H 0.287729 0.224038 0.454486 0.083 Uiso 0.765(12) 1 calc R U P A 1
H1B H 0.241715 0.242878 0.579192 0.083 Uiso 0.765(12) 1 calc R U P A 1
C2 C -0.0779(2) 0.13570(10) 0.2212(2) 0.0531(5) Uani 1 1 d . . . . .
C3 C -0.0243(2) 0.10200(12) 0.1312(2) 0.0656(6) Uani 1 1 d . . . . .
H3 H 0.062270 0.082863 0.158408 0.079 Uiso 1 1 calc R U . . .
C4 C -0.1038(3) 0.09789(14) 0.0002(2) 0.0787(7) Uani 1 1 d . . . . .
H4 H -0.070296 0.074740 -0.060830 0.094 Uiso 1 1 calc R U . . .
C5 C -0.2322(3) 0.12729(15) -0.0431(3) 0.0844(8) Uani 1 1 d . . . . .
H5 H -0.281445 0.124907 -0.132712 0.101 Uiso 1 1 calc R U . . .
C6 C -0.2867(3) 0.15942(14) 0.0436(3) 0.0793(7) Uani 1 1 d . . . . .
H6 H -0.373387 0.178390 0.014004 0.095 Uiso 1 1 calc R U . . .
C7 C -0.2108(2) 0.16379(11) 0.1788(2) 0.0617(5) Uani 1 1 d . . . . .
C8 C -0.2364(2) 0.19104(12) 0.2931(2) 0.0689(6) Uani 1 1 d . . . . .
H8 H -0.315471 0.212801 0.297275 0.083 Uiso 1 1 calc R U . . .
C9 C -0.1224(2) 0.17928(10) 0.3967(2) 0.0588(5) Uani 1 1 d . . . . .
C10 C -0.0908(3) 0.19113(11) 0.5370(2) 0.0656(6) Uani 1 1 d . . . . .
H10 H -0.152565 0.211827 0.574244 0.079 Uiso 1 1 calc R U . . .
C11 C 0.3094(2) 0.06659(11) 0.3190(2) 0.0574(5) Uani 1 1 d . . . . .
C12 C 0.3286(3) 0.11895(13) 0.2358(2) 0.0752(7) Uani 1 1 d . . . . .
H12 H 0.286521 0.160936 0.234772 0.090 Uiso 1 1 calc R U . . .
C13 C 0.4104(3) 0.10715(15) 0.1563(3) 0.0823(6) Uani 1 1 d . U . . .
H13 H 0.424286 0.141684 0.101111 0.099 Uiso 1 1 calc R U . . .
C14 C 0.4731(3) 0.04479(15) 0.1563(3) 0.0824(5) Uani 1 1 d . U . . .
H14 H 0.528667 0.038493 0.101489 0.099 Uiso 1 1 calc R U . . .
C15 C 0.4554(3) -0.00757(15) 0.2345(3) 0.0812(5) Uani 1 1 d . U . . .
H15 H 0.497699 -0.049233 0.232598 0.097 Uiso 1 1 calc R U . . .
C16 C 0.3713(2) 0.00230(11) 0.3193(2) 0.0638(6) Uani 1 1 d . . . . .
C17 C 0.3347(2) -0.03703(11) 0.4158(3) 0.0693(6) Uani 1 1 d . . . . .
H17 H 0.359245 -0.081912 0.438970 0.083 Uiso 1 1 calc R U . . .
C18 C 0.2555(2) 0.00415(10) 0.4688(2) 0.0549(5) Uani 1 1 d . . . . .
C19 C 0.2096(2) -0.00123(10) 0.5840(2) 0.0594(5) Uani 1 1 d . . . . .
H19 H 0.216824 -0.041727 0.631405 0.071 Uiso 1 1 calc R U . . .
C20 C 0.4202(5) 0.1913(3) 0.6268(9) 0.119(2) Uani 0.765(12) 1 d D U P A 1
H20A H 0.416583 0.182919 0.715813 0.178 Uiso 0.765(12) 1 calc R U P A 1
H20B H 0.478645 0.229434 0.627048 0.178 Uiso 0.765(12) 1 calc R U P A 1
H20C H 0.455195 0.151773 0.594229 0.178 Uiso 0.765(12) 1 calc R U P A 1
C21 C 0.0648(3) 0.17784(14) 0.7535(2) 0.0827(8) Uani 1 1 d . . . . .
H21A H -0.015936 0.177289 0.783562 0.099 Uiso 1 1 calc R U . . .
H21B H 0.111811 0.220633 0.780718 0.099 Uiso 1 1 calc R U . . .
C22 C 0.1567(3) 0.11961(14) 0.8156(2) 0.0790(7) Uani 1 1 d . . . . .
H22A H 0.155223 0.114203 0.907006 0.095 Uiso 1 1 calc R U . . .
H22B H 0.249244 0.130708 0.817362 0.095 Uiso 1 1 calc R U . . .
C23 C 0.1170(3) 0.05295(13) 0.7432(2) 0.0723(6) Uani 1 1 d . . . . .
H23A H 0.161253 0.015689 0.800073 0.087 Uiso 1 1 calc R U . . .
H23B H 0.019253 0.046609 0.721924 0.087 Uiso 1 1 calc R U . . .
C1' C 0.283(2) 0.2053(13) 0.556(4) 0.075(4) Uani 0.235(12) 1 d D U P A 2
H1'1 H 0.240286 0.246991 0.513871 0.090 Uiso 0.235(12) 1 calc R U P A 2
H1'2 H 0.298329 0.210782 0.650637 0.090 Uiso 0.235(12) 1 calc R U P A 2
C20' C 0.4208(15) 0.2010(9) 0.532(3) 0.098(4) Uani 0.235(12) 1 d D U P A 2
H20D H 0.447243 0.154152 0.531908 0.148 Uiso 0.235(12) 1 calc R U P A 2
H20E H 0.486566 0.224810 0.601883 0.148 Uiso 0.235(12) 1 calc R U P A 2
H20F H 0.416422 0.221311 0.447862 0.148 Uiso 0.235(12) 1 calc R U P A 2
N1 N -0.02178(17) 0.14562(8) 0.35733(16) 0.0510(4) Uani 1 1 d . . . . .
N2 N 0.0254(2) 0.17195(9) 0.60768(17) 0.0616(5) Uani 1 1 d . . . . .
N3 N 0.15759(17) 0.05257(8) 0.61942(16) 0.0556(4) Uani 1 1 d . . . . .
N4 N 0.23681(17) 0.06746(8) 0.40990(17) 0.0546(4) Uani 1 1 d . . . . .

loop_
_atom_site_aniso_label
_atom_site_aniso_U_11
_atom_site_aniso_U_22
_atom_site_aniso_U_33
_atom_site_aniso_U_23
_atom_site_aniso_U_13
_atom_site_aniso_U_12
Al1 0.0579(4) 0.0442(3) 0.0496(3) 0.0001(2) 0.0180(3) -0.0024(2)
C1 0.068(2) 0.053(2) 0.084(4) 0.004(2) 0.017(2) -0.003(2)
C2 0.0609(12) 0.0492(11) 0.0499(11) 0.0024(9) 0.0171(9) -0.0147(9)
C3 0.0751(15) 0.0736(14) 0.0539(12) -0.0023(11) 0.0278(11) -0.0113(12)
C4 0.0939(19) 0.0928(18) 0.0554(14) -0.0083(13) 0.0310(13) -0.0259(15)
C5 0.0869(19) 0.107(2) 0.0541(14) -0.0005(14) 0.0129(13) -0.0374(16)
C6 0.0643(15) 0.0923(18) 0.0717(16) 0.0096(14) 0.0050(13) -0.0195(13)
C7 0.0577(12) 0.0610(13) 0.0633(13) 0.0056(10) 0.0130(10) -0.0113(10)
C8 0.0573(13) 0.0698(14) 0.0778(16) 0.0014(12) 0.0170(12) 0.0085(11)
C9 0.0633(13) 0.0515(11) 0.0639(13) -0.0047(10) 0.0224(11) 0.0018(10)
C10 0.0735(15) 0.0595(13) 0.0704(14) -0.0115(11) 0.0311(12) 0.0064(11)
C11 0.0550(12) 0.0600(12) 0.0582(12) -0.0049(10) 0.0185(10) -0.0019(9)
C12 0.0815(16) 0.0800(16) 0.0748(15) 0.0075(13) 0.0394(13) 0.0023(13)
C13 0.0769(11) 0.0986(13) 0.0804(12) -0.0159(11) 0.0368(10) -0.0126(10)
C14 0.0743(10) 0.0989(12) 0.0821(11) -0.0236(9) 0.0354(9) -0.0122(9)
C15 0.0727(11) 0.0915(13) 0.0852(12) -0.0270(10) 0.0319(10) -0.0086(10)
C16 0.0553(12) 0.0622(13) 0.0729(14) -0.0192(11) 0.0171(11) -0.0073(10)
C17 0.0678(14) 0.0455(11) 0.0914(17) -0.0103(11) 0.0182(13) 0.0003(10)
C18 0.0545(11) 0.0447(10) 0.0630(12) -0.0022(9) 0.0131(10) -0.0045(8)
C19 0.0613(12) 0.0458(11) 0.0669(13) 0.0093(10) 0.0125(10) -0.0085(9)
C20 0.077(3) 0.096(3) 0.153(6) 0.031(3) -0.011(3) -0.018(2)
C21 0.103(2) 0.0945(19) 0.0528(13) -0.0160(13) 0.0254(13) 0.0018(16)
C22 0.0859(17) 0.105(2) 0.0457(12) -0.0045(12) 0.0192(12) -0.0115(15)
C23 0.0821(16) 0.0796(16) 0.0597(13) 0.0135(12) 0.0277(12) -0.0077(12)
C1' 0.074(6) 0.054(7) 0.091(8) -0.011(7) 0.013(6) -0.013(6)
C20' 0.083(7) 0.080(7) 0.131(10) -0.015(8) 0.030(7) -0.022(6)
N1 0.0576(9) 0.0476(9) 0.0503(9) -0.0011(7) 0.0194(8) -0.0009(7)
N2 0.0766(13) 0.0600(10) 0.0513(10) -0.0083(8) 0.0238(9) 0.0004(9)
N3 0.0625(10) 0.0534(10) 0.0522(9) 0.0050(8) 0.0189(8) -0.0063(8)
N4 0.0603(10) 0.0479(9) 0.0593(10) 0.0031(8) 0.0231(8) 0.0018(7)

loop_
_atom_type_symbol
_atom_type_description
_atom_type_scat_dispersion_real
_atom_type_scat_dispersion_imag
_atom_type_scat_source
C C 0.0033 0.0016 'International Tables Vol C Tables 4.2.6.8 and 6.1.1.4'
H H 0.0000 0.0000 'International Tables Vol C Tables 4.2.6.8 and 6.1.1.4'
N N 0.0061 0.0033 'International Tables Vol C Tables 4.2.6.8 and 6.1.1.4'
Al Al 0.0645 0.0514 'International Tables Vol C Tables 4.2.6.8 and 6.1.1.4'

loop_
_geom_angle_atom_site_label_1
_geom_angle_atom_site_label_2
_geom_angle_atom_site_label_3
_geom_angle
N1 Al1 N4 100.32(7)
N1 Al1 C1 118.3(3)
N4 Al1 C1 100.9(3)
N1 Al1 C1' 122.0(12)
N4 Al1 C1' 103.0(8)
N1 Al1 N3 118.08(7)
N4 Al1 N3 81.26(7)
C1 Al1 N3 122.1(3)
C1' Al1 N3 117.5(13)
N1 Al1 N2 80.11(7)
N4 Al1 N2 161.69(7)
C1 Al1 N2 94.8(3)
C1' Al1 N2 91.9(8)
N3 Al1 N2 82.46(7)
C20 C1 Al1 118.0(5)
C20 C1 H1A 107.8
Al1 C1 H1A 107.8
C20 C1 H1B 107.8
Al1 C1 H1B 107.8
H1A C1 H1B 107.1
N1 C2 C3 129.6(2)
N1 C2 C7 109.88(18)
C3 C2 C7 120.5(2)
C4 C3 C2 117.9(2)
C4 C3 H3 121.0
C2 C3 H3 121.0
C3 C4 C5 122.0(2)
C3 C4 H4 119.0
C5 C4 H4 119.0
C6 C5 C4 120.9(2)
C6 C5 H5 119.6
C4 C5 H5 119.6
C5 C6 C7 119.3(3)
C5 C6 H6 120.3
C7 C6 H6 120.3
C8 C7 C6 134.2(2)
C8 C7 C2 106.42(19)
C6 C7 C2 119.4(2)
C9 C8 C7 106.6(2)
C9 C8 H8 126.7
C7 C8 H8 126.7
C8 C9 N1 112.5(2)
C8 C9 C10 132.5(2)
N1 C9 C10 114.8(2)
N2 C10 C9 116.47(19)
N2 C10 H10 121.8
C9 C10 H10 121.8
N4 C11 C12 129.0(2)
N4 C11 C16 110.17(19)
C12 C11 C16 120.9(2)
C13 C12 C11 118.7(2)
C13 C12 H12 120.7
C11 C12 H12 120.7
C12 C13 C14 121.3(3)
C12 C13 H13 119.4
C14 C13 H13 119.4
C15 C14 C13 121.7(2)
C15 C14 H14 119.2
C13 C14 H14 119.2
C14 C15 C16 119.1(3)
C14 C15 H15 120.4
C16 C15 H15 120.4
C17 C16 C11 106.10(19)
C17 C16 C15 135.5(2)
C11 C16 C15 118.4(2)
C18 C17 C16 106.38(19)
C18 C17 H17 126.8
C16 C17 H17 126.8
C17 C18 N4 111.76(19)
C17 C18 C19 133.0(2)
N4 C18 C19 114.27(17)
N3 C19 C18 116.90(18)
N3 C19 H19 121.6
C18 C19 H19 121.6
C1 C20 H20A 109.5
C1 C20 H20B 109.5
H20A C20 H20B 109.5
C1 C20 H20C 109.5
H20A C20 H20C 109.5
H20B C20 H20C 109.5
N2 C21 C22 109.8(2)
N2 C21 H21A 109.7
C22 C21 H21A 109.7
N2 C21 H21B 109.7
C22 C21 H21B 109.7
H21A C21 H21B 108.2
C21 C22 C23 113.5(2)
C21 C22 H22A 108.9
C23 C22 H22A 108.9
C21 C22 H22B 108.9
C23 C22 H22B 108.9
H22A C22 H22B 107.7
N3 C23 C22 110.10(18)
N3 C23 H23A 109.6
C22 C23 H23A 109.6
N3 C23 H23B 109.6
C22 C23 H23B 109.6
H23A C23 H23B 108.2
C20' C1' Al1 121.5(16)
C20' C1' H1'1 107.0
Al1 C1' H1'1 106.9
C20' C1' H1'2 107.0
Al1 C1' H1'2 107.0
H1'1 C1' H1'2 106.7
C1' C20' H20D 109.5
C1' C20' H20E 109.5
H20D C20' H20E 109.5
C1' C20' H20F 109.5
H20D C20' H20F 109.5
H20E C20' H20F 109.5
C9 N1 C2 104.61(17)
C9 N1 Al1 114.70(14)
C2 N1 Al1 140.59(14)
C10 N2 C21 120.9(2)
C10 N2 Al1 113.37(15)
C21 N2 Al1 125.76(17)
C19 N3 C23 120.40(18)
C19 N3 Al1 113.94(14)
C23 N3 Al1 125.62(14)
C11 N4 C18 105.57(16)
C11 N4 Al1 139.90(14)
C18 N4 Al1 113.53(13)

loop_
_geom_bond_atom_site_label_1
_geom_bond_atom_site_label_2
_geom_bond_distance
Al1 N1 1.9239(18)
Al1 N4 1.9513(17)
Al1 C1 1.967(5)
Al1 C1' 1.981(15)
Al1 N3 2.0036(17)
Al1 N2 2.0843(18)
C1 C20 1.505(9)
C1 H1A 0.9700
C1 H1B 0.9700
C2 N1 1.390(2)
C2 C3 1.393(3)
C2 C7 1.417(3)
C3 C4 1.381(3)
C3 H3 0.9300
C4 C5 1.388(4)
C4 H4 0.9300
C5 C6 1.356(4)
C5 H5 0.9300
C6 C7 1.409(3)
C6 H6 0.9300
C7 C8 1.407(3)
C8 C9 1.364(3)
C8 H8 0.9300
C9 N1 1.387(3)
C9 C10 1.432(3)
C10 N2 1.264(3)
C10 H10 0.9300
C11 N4 1.372(2)
C11 C12 1.400(3)
C11 C16 1.414(3)
C12 C13 1.366(3)
C12 H12 0.9300
C13 C14 1.384(4)
C13 H13 0.9300
C14 C15 1.362(4)
C14 H14 0.9300
C15 C16 1.422(3)
C15 H15 0.9300
C16 C17 1.410(3)
C17 C18 1.375(3)
C17 H17 0.9300
C18 N4 1.378(2)
C18 C19 1.425(3)
C19 N3 1.287(3)
C19 H19 0.9300
C20 H20A 0.9600
C20 H20B 0.9600
C20 H20C 0.9600
C21 N2 1.469(3)
C21 C22 1.505(4)
C21 H21A 0.9700
C21 H21B 0.9700
C22 C23 1.510(3)
C22 H22A 0.9700
C22 H22B 0.9700
C23 N3 1.476(3)
C23 H23A 0.9700
C23 H23B 0.9700
C1' C20' 1.512(18)
C1' H1'1 0.9700
C1' H1'2 0.9700
C20' H20D 0.9600
C20' H20E 0.9600
C20' H20F 0.9600
